data_4506499
loop_
_publ_author_name
'Zhang, Ying'
'Yang, Jin'
'Yang, Yan'
'Guo, Jiao'
'Ma, Jian-Fang'

_publ_section_title
;
 Syntheses, Structures, and Luminescent Properties of a Series of
 Coordination Compounds Based on (4-Carboxylphenyl)
 (4-(2&#x2032;-Carboxylphenyl)benzyl) Ether and Different N-Donor Ligands
;
_journal_issue 8
_journal_name_full 'Crystal Growth &amp; Design'
_journal_page_first 4060
_journal_paper_doi 10.1021/cg300540d
_journal_volume 12
_journal_year 2012
_chemical_formula_moiety 'C33 H24 Cd N2 O6'
_chemical_formula_sum 'C33 H24 Cd N2 O6'
_chemical_formula_weight 656.94
_chemical_name_systematic
;
 ?
;
_space_group_IT_number 2
_symmetry_cell_setting triclinic
_symmetry_space_group_name_Hall '-P 1'
_symmetry_space_group_name_H-M 'P -1'
_atom_sites_solution_hydrogens geom
_atom_sites_solution_primary direct
_atom_sites_solution_secondary difmap
_audit_creation_method SHELXL-97
_cell_angle_alpha 66.781(4)
_cell_angle_beta 83.009(4)
_cell_angle_gamma 83.085(3)
_cell_formula_units_Z 2
_cell_length_a 8.6330(3)
_cell_length_b 12.4730(5)
_cell_length_c 13.8090(7)
_cell_measurement_reflns_used 4176
_cell_measurement_temperature 293(2)
_cell_measurement_theta_max 29.1917
_cell_measurement_theta_min 2.8197
_cell_volume 1352.07(11)
_computing_cell_refinement CrysAlis
_computing_data_collection 'CrysAlis (Oxford Diffraction, 2006)'
_computing_data_reduction CrysAlis
_computing_structure_refinement 'SHELXL-97 (Sheldrick, 2008)'
_computing_structure_solution 'SHELXS-97 (Sheldrick, 2008)'
_diffrn_ambient_temperature 293(2)
_diffrn_detector_area_resol_mean 10.0
_diffrn_measured_fraction_theta_full 0.996
_diffrn_measured_fraction_theta_max 0.996
_diffrn_measurement_device_type 'Oxford Diffraction Gemini R Ultra'
_diffrn_measurement_method '\w scan'
_diffrn_radiation_monochromator graphite
_diffrn_radiation_source 'fine-focus sealed tube'
_diffrn_radiation_type MoK\a
_diffrn_radiation_wavelength 0.71069
_diffrn_reflns_av_R_equivalents 0.0286
_diffrn_reflns_av_sigmaI/netI 0.0460
_diffrn_reflns_limit_h_max 10
_diffrn_reflns_limit_h_min -9
_diffrn_reflns_limit_k_max 14
_diffrn_reflns_limit_k_min -14
_diffrn_reflns_limit_l_max 16
_diffrn_reflns_limit_l_min -13
_diffrn_reflns_number 8734
_diffrn_reflns_theta_full 25.03
_diffrn_reflns_theta_max 25.03
_diffrn_reflns_theta_min 2.83
_exptl_absorpt_coefficient_mu 0.859
_exptl_absorpt_correction_T_max 0.9190
_exptl_absorpt_correction_T_min 0.9039
_exptl_absorpt_correction_type multi-scan
_exptl_absorpt_process_details
;
CrysAlis (Oxford Diffraction, 2006)
;
_exptl_crystal_colour colourless
_exptl_crystal_density_diffrn 1.614
_exptl_crystal_density_method 'not measured'
_exptl_crystal_description block
_exptl_crystal_F_000 664
_exptl_crystal_size_max 0.12
_exptl_crystal_size_mid 0.11
_exptl_crystal_size_min 0.10
_refine_diff_density_max 0.626
_refine_diff_density_min -0.388
_refine_diff_density_rms 0.062
_refine_ls_extinction_method none
_refine_ls_goodness_of_fit_ref 1.030
_refine_ls_hydrogen_treatment mixed
_refine_ls_matrix_type full
_refine_ls_number_parameters 387
_refine_ls_number_reflns 4759
_refine_ls_number_restraints 0
_refine_ls_restrained_S_all 1.030
_refine_ls_R_factor_all 0.0419
_refine_ls_R_factor_gt 0.0324
_refine_ls_shift/su_max 0.002
_refine_ls_shift/su_mean 0.000
_refine_ls_structure_factor_coef Fsqd
_refine_ls_weighting_details 'calc w=1/[\s^2^(Fo^2^)+(0.0258P)^2^+0.2552P] where P=(Fo^2^+2Fc^2^)/3'
_refine_ls_weighting_scheme calc
_refine_ls_wR_factor_gt 0.0647
_refine_ls_wR_factor_ref 0.0700
_reflns_number_gt 4075
_reflns_number_total 4759
_reflns_threshold_expression >2\s(I)
_cod_data_source_file cg300540d_si_002.cif
_cod_data_source_block Compound-10
_cod_depositor_comments
;
The following automatic conversions were performed:

'_symmetry_cell_setting' value 'Triclinic' changed to 'triclinic'
according to /home/saulius/struct/CIF-dictionaries/cif_core.dic
dictionary named 'cif_core.dic' version 2.4.2 from 2011-04-26.

Automatic conversion script
Id: cif_fix_values 1891 2012-01-12 08:04:46Z andrius 
;
_cod_original_cell_volume 1352.07(10)
_cod_original_sg_symbol_H-M P-1
_cod_database_code 4506499

loop_
_symmetry_equiv_pos_as_xyz
'x, y, z'
'-x, -y, -z'

loop_
_atom_site_label
_atom_site_type_symbol
_atom_site_fract_x
_atom_site_fract_y
_atom_site_fract_z
_atom_site_U_iso_or_equiv
_atom_site_adp_type
_atom_site_occupancy
_atom_site_symmetry_multiplicity
_atom_site_calc_flag
_atom_site_refinement_flags
Cd1 Cd 0.47040(2) 0.357110(18) 0.499544(15) 0.03796(9) Uani 1 1 d .
C1 C 1.3576(4) 0.6428(3) -0.2866(2) 0.0412(7) Uani 1 1 d .
C2 C 1.2108(3) 0.6478(3) -0.2172(2) 0.0395(7) Uani 1 1 d .
C3 C 1.2206(3) 0.6378(3) -0.1150(2) 0.0464(8) Uani 1 1 d .
H3 H 1.3185 0.6253 -0.0890 0.056 Uiso 1 1 calc R
C4 C 1.0891(4) 0.6460(3) -0.0510(2) 0.0509(8) Uani 1 1 d .
H4 H 1.0986 0.6390 0.0176 0.061 Uiso 1 1 calc R
C5 C 0.9431(3) 0.6645(3) -0.0880(2) 0.0467(8) Uani 1 1 d .
C6 C 0.9303(4) 0.6726(3) -0.1896(2) 0.0568(9) Uani 1 1 d .
H6 H 0.8323 0.6831 -0.2150 0.068 Uiso 1 1 calc R
C7 C 1.0645(4) 0.6650(3) -0.2530(2) 0.0567(9) Uani 1 1 d .
H7 H 1.0555 0.6717 -0.3216 0.068 Uiso 1 1 calc R
C8 C 0.6665(3) 0.6929(4) -0.0521(2) 0.0591(10) Uani 1 1 d .
H8A H 0.6389 0.6243 -0.0608 0.071 Uiso 1 1 calc R
H8B H 0.6611 0.7587 -0.1195 0.071 Uiso 1 1 calc R
C9 C 0.5552(3) 0.7176(3) 0.0295(2) 0.0458(8) Uani 1 1 d .
C10 C 0.4515(3) 0.6376(3) 0.0949(2) 0.0464(8) Uani 1 1 d .
H10 H 0.4513 0.5660 0.0888 0.056 Uiso 1 1 calc R
C11 C 0.3484(3) 0.6631(3) 0.1690(2) 0.0417(7) Uani 1 1 d .
H11 H 0.2775 0.6090 0.2102 0.050 Uiso 1 1 calc R
C12 C 0.3476(3) 0.7666(3) 0.1839(2) 0.0371(7) Uani 1 1 d .
C13 C 0.4532(3) 0.8467(3) 0.1182(2) 0.0437(7) Uani 1 1 d .
H13 H 0.4557 0.9176 0.1252 0.052 Uiso 1 1 calc R
C14 C 0.5540(3) 0.8213(3) 0.0427(2) 0.0494(8) Uani 1 1 d .
H14 H 0.6229 0.8760 -0.0003 0.059 Uiso 1 1 calc R
C15 C 0.2381(3) 0.7963(3) 0.2630(2) 0.0384(7) Uani 1 1 d .
C16 C 0.1847(3) 0.7114(3) 0.3613(2) 0.0365(7) Uani 1 1 d .
C17 C 0.0745(3) 0.7454(3) 0.4279(2) 0.0479(8) Uani 1 1 d .
H17 H 0.0359 0.6889 0.4907 0.058 Uiso 1 1 calc R
C18 C 0.0212(4) 0.8606(3) 0.4031(3) 0.0588(9) Uani 1 1 d .
H18 H -0.0511 0.8815 0.4495 0.071 Uiso 1 1 calc R
C19 C 0.0748(4) 0.9450(3) 0.3095(3) 0.0570(9) Uani 1 1 d .
H19 H 0.0405 1.0234 0.2928 0.068 Uiso 1 1 calc R
C20 C 0.1797(3) 0.9122(3) 0.2407(2) 0.0463(8) Uani 1 1 d .
H20 H 0.2130 0.9696 0.1767 0.056 Uiso 1 1 calc R
C21 C 0.2363(3) 0.5833(3) 0.3990(2) 0.0345(7) Uani 1 1 d .
C22 C 0.6019(4) 0.0809(3) 0.5609(3) 0.0598(9) Uani 1 1 d .
H22 H 0.6726 0.1109 0.5022 0.072 Uiso 1 1 calc R
C23 C 0.6021(5) -0.0395(3) 0.6135(4) 0.0743(12) Uani 1 1 d .
H23 H 0.6716 -0.0890 0.5902 0.089 Uiso 1 1 calc R
C24 C 0.5000(5) -0.0842(3) 0.6991(4) 0.0760(12) Uani 1 1 d .
H24 H 0.4983 -0.1649 0.7340 0.091 Uiso 1 1 calc R
C25 C 0.3976(4) -0.0104(3) 0.7352(3) 0.0631(10) Uani 1 1 d .
C26 C 0.2906(5) -0.0510(4) 0.8273(3) 0.0783(13) Uani 1 1 d .
H26 H 0.2864 -0.1310 0.8656 0.094 Uiso 1 1 calc R
C27 C 0.1971(5) 0.0237(4) 0.8591(3) 0.0769(13) Uani 1 1 d .
H27 H 0.1309 -0.0055 0.9204 0.092 Uiso 1 1 calc R
C28 C 0.1951(4) 0.1476(3) 0.8020(2) 0.0549(9) Uani 1 1 d .
C29 C 0.1008(4) 0.2290(4) 0.8325(3) 0.0612(10) Uani 1 1 d .
H29 H 0.0315 0.2037 0.8927 0.073 Uiso 1 1 calc R
C30 C 0.1089(4) 0.3445(3) 0.7758(2) 0.0554(9) Uani 1 1 d .
H30 H 0.0475 0.3990 0.7972 0.066 Uiso 1 1 calc R
C31 C 0.2103(3) 0.3807(3) 0.6851(2) 0.0471(8) Uani 1 1 d .
H31 H 0.2135 0.4605 0.6454 0.057 Uiso 1 1 calc R
C32 C 0.2980(3) 0.1908(3) 0.7100(2) 0.0418(7) Uani 1 1 d .
C33 C 0.4017(4) 0.1107(3) 0.6768(2) 0.0469(8) Uani 1 1 d .
N1 N 0.5052(3) 0.1549(2) 0.5909(2) 0.0468(6) Uani 1 1 d .
N2 N 0.3029(3) 0.3068(2) 0.65228(17) 0.0395(6) Uani 1 1 d .
O1 O 1.3398(2) 0.6436(2) -0.37662(16) 0.0526(6) Uani 1 1 d .
O2 O 1.4857(2) 0.6392(2) -0.25191(16) 0.0510(6) Uani 1 1 d .
O3 O 0.8198(2) 0.6735(2) -0.01905(15) 0.0593(7) Uani 1 1 d .
O4 O 0.3719(2) 0.55144(16) 0.43481(14) 0.0379(5) Uani 1 1 d .
O5 O 0.1455(2) 0.51625(19) 0.39653(17) 0.0511(6) Uani 1 1 d .
O1W O 0.2877(3) 0.3080(2) 0.4083(2) 0.0516(6) Uani 1 1 d .
H1B H 0.350(5) 0.329(3) 0.351(3) 0.090(15) Uiso 1 1 d .
H1A H 0.228(5) 0.367(4) 0.405(3) 0.091(16) Uiso 1 1 d .

loop_
_atom_site_aniso_label
_atom_site_aniso_U_11
_atom_site_aniso_U_22
_atom_site_aniso_U_33
_atom_site_aniso_U_23
_atom_site_aniso_U_13
_atom_site_aniso_U_12
Cd1 0.04028(14) 0.04087(15) 0.03454(13) -0.01728(10) 0.00215(9) -0.00553(10)
C1 0.0471(19) 0.0365(17) 0.0396(17) -0.0163(14) 0.0048(15) -0.0042(15)
C2 0.0451(17) 0.0392(17) 0.0360(16) -0.0172(13) 0.0030(14) -0.0065(14)
C3 0.0365(16) 0.064(2) 0.0415(17) -0.0235(15) -0.0038(14) -0.0022(15)
C4 0.0483(19) 0.074(2) 0.0323(16) -0.0245(16) -0.0006(15) -0.0026(17)
C5 0.0385(17) 0.067(2) 0.0377(17) -0.0247(15) 0.0025(14) -0.0056(16)
C6 0.0402(18) 0.096(3) 0.0440(19) -0.0376(18) -0.0040(15) -0.0051(18)
C7 0.052(2) 0.089(3) 0.0375(18) -0.0349(18) 0.0040(16) -0.0072(19)
C8 0.0408(18) 0.096(3) 0.0451(19) -0.0325(18) -0.0004(15) -0.0061(19)
C9 0.0339(16) 0.066(2) 0.0355(16) -0.0176(15) -0.0028(13) -0.0041(16)
C10 0.0483(18) 0.056(2) 0.0378(17) -0.0213(15) -0.0026(15) -0.0040(16)
C11 0.0418(17) 0.0427(19) 0.0388(16) -0.0133(14) 0.0005(14) -0.0089(14)
C12 0.0325(15) 0.0413(18) 0.0348(15) -0.0112(13) -0.0063(12) -0.0015(13)
C13 0.0433(17) 0.0416(18) 0.0432(17) -0.0119(14) -0.0039(14) -0.0070(15)
C14 0.0411(18) 0.059(2) 0.0399(17) -0.0089(16) 0.0011(14) -0.0138(16)
C15 0.0324(15) 0.0446(18) 0.0405(16) -0.0177(14) -0.0061(13) -0.0037(14)
C16 0.0299(14) 0.0471(18) 0.0364(16) -0.0193(13) -0.0063(12) -0.0028(13)
C17 0.0400(17) 0.061(2) 0.0432(18) -0.0234(15) 0.0011(14) 0.0033(16)
C18 0.0488(19) 0.076(3) 0.061(2) -0.041(2) -0.0039(17) 0.0124(19)
C19 0.051(2) 0.054(2) 0.075(2) -0.0353(19) -0.0130(18) 0.0085(17)
C20 0.0429(17) 0.0420(19) 0.0518(19) -0.0153(15) -0.0085(15) -0.0002(15)
C21 0.0334(16) 0.0433(18) 0.0245(14) -0.0119(12) 0.0021(12) -0.0036(14)
C22 0.066(2) 0.057(2) 0.069(2) -0.0362(19) -0.0264(19) 0.0084(19)
C23 0.087(3) 0.053(3) 0.102(3) -0.046(2) -0.052(3) 0.021(2)
C24 0.096(3) 0.039(2) 0.096(3) -0.017(2) -0.056(3) -0.001(2)
C25 0.072(2) 0.038(2) 0.077(3) -0.0096(19) -0.040(2) -0.0045(19)
C26 0.085(3) 0.046(2) 0.081(3) 0.013(2) -0.031(2) -0.028(2)
C27 0.067(3) 0.069(3) 0.067(3) 0.010(2) -0.014(2) -0.026(2)
C28 0.0488(19) 0.064(2) 0.0420(18) -0.0034(17) -0.0111(16) -0.0189(18)
C29 0.046(2) 0.087(3) 0.0407(19) -0.0130(19) 0.0044(16) -0.019(2)
C30 0.0477(19) 0.078(3) 0.0407(18) -0.0256(18) 0.0050(15) -0.0059(18)
C31 0.0477(18) 0.052(2) 0.0436(18) -0.0211(15) 0.0025(15) -0.0085(16)
C32 0.0443(17) 0.0422(19) 0.0363(16) -0.0077(14) -0.0103(14) -0.0125(15)
C33 0.0561(19) 0.0397(19) 0.0458(18) -0.0116(15) -0.0190(16) -0.0094(16)
N1 0.0545(16) 0.0420(16) 0.0494(15) -0.0213(12) -0.0179(13) 0.0023(13)
N2 0.0413(14) 0.0404(15) 0.0371(13) -0.0144(11) -0.0021(11) -0.0078(12)
O1 0.0466(12) 0.0778(17) 0.0426(12) -0.0350(11) 0.0087(10) -0.0098(11)
O2 0.0441(13) 0.0641(15) 0.0473(12) -0.0259(11) 0.0021(10) -0.0046(11)
O3 0.0387(12) 0.103(2) 0.0400(12) -0.0351(12) 0.0028(10) 0.0002(12)
O4 0.0374(11) 0.0394(12) 0.0384(11) -0.0164(9) -0.0074(9) 0.0008(9)
O5 0.0376(12) 0.0492(14) 0.0667(14) -0.0201(11) -0.0051(11) -0.0112(11)
O1W 0.0468(14) 0.0609(17) 0.0544(15) -0.0297(12) -0.0002(12) -0.0087(13)

loop_
_atom_type_symbol
_atom_type_description
_atom_type_scat_dispersion_real
_atom_type_scat_dispersion_imag
_atom_type_scat_source
C C 0.0033 0.0016 'International Tables Vol C Tables 4.2.6.8 and 6.1.1.4'
H H 0.0000 0.0000 'International Tables Vol C Tables 4.2.6.8 and 6.1.1.4'
N N 0.0061 0.0033 'International Tables Vol C Tables 4.2.6.8 and 6.1.1.4'
O O 0.0106 0.0060 'International Tables Vol C Tables 4.2.6.8 and 6.1.1.4'
Cd Cd -0.8075 1.2024 'International Tables Vol C Tables 4.2.6.8 and 6.1.1.4'

loop_
_geom_angle_atom_site_label_1
_geom_angle_atom_site_label_2
_geom_angle_atom_site_label_3
_geom_angle
_geom_angle_site_symmetry_1
_geom_angle_site_symmetry_3
O1 Cd1 N2 164.26(8) 2_765 .
O1 Cd1 O4 101.71(7) 2_765 .
N2 Cd1 O4 93.83(7) . .
O1 Cd1 N1 92.77(9) 2_765 .
N2 Cd1 N1 72.00(9) . .
O4 Cd1 N1 164.73(8) . .
O1 Cd1 O4 89.58(7) 2_765 2_666
N2 Cd1 O4 91.69(7) . 2_666
O4 Cd1 O4 76.13(7) . 2_666
N1 Cd1 O4 109.14(8) . 2_666
O1 Cd1 O1W 90.76(9) 2_765 .
N2 Cd1 O1W 91.51(9) . .
O4 Cd1 O1W 91.03(8) . .
N1 Cd1 O1W 83.87(9) . .
O4 Cd1 O1W 166.95(8) 2_666 .
O2 C1 O1 125.4(3) . .
O2 C1 C2 118.0(3) . .
O1 C1 C2 116.5(3) . .
C7 C2 C3 117.9(3) . .
C7 C2 C1 122.1(3) . .
C3 C2 C1 120.0(3) . .
C4 C3 C2 121.3(3) . .
C4 C3 H3 119.3 . .
C2 C3 H3 119.3 . .
C3 C4 C5 120.3(3) . .
C3 C4 H4 119.9 . .
C5 C4 H4 119.9 . .
O3 C5 C4 115.8(3) . .
O3 C5 C6 124.8(3) . .
C4 C5 C6 119.4(3) . .
C7 C6 C5 119.4(3) . .
C7 C6 H6 120.3 . .
C5 C6 H6 120.3 . .
C2 C7 C6 121.7(3) . .
C2 C7 H7 119.2 . .
C6 C7 H7 119.2 . .
O3 C8 C9 108.7(3) . .
O3 C8 H8A 109.9 . .
C9 C8 H8A 109.9 . .
O3 C8 H8B 109.9 . .
C9 C8 H8B 109.9 . .
H8A C8 H8B 108.3 . .
C14 C9 C10 117.8(3) . .
C14 C9 C8 120.4(3) . .
C10 C9 C8 121.8(3) . .
C11 C10 C9 120.7(3) . .
C11 C10 H10 119.6 . .
C9 C10 H10 119.6 . .
C10 C11 C12 122.0(3) . .
C10 C11 H11 119.0 . .
C12 C11 H11 119.0 . .
C11 C12 C13 117.0(3) . .
C11 C12 C15 123.1(3) . .
C13 C12 C15 119.8(3) . .
C14 C13 C12 120.5(3) . .
C14 C13 H13 119.7 . .
C12 C13 H13 119.7 . .
C9 C14 C13 122.0(3) . .
C9 C14 H14 119.0 . .
C13 C14 H14 119.0 . .
C20 C15 C16 117.0(3) . .
C20 C15 C12 119.9(3) . .
C16 C15 C12 123.1(3) . .
C17 C16 C15 119.5(3) . .
C17 C16 C21 116.2(2) . .
C15 C16 C21 124.3(2) . .
C18 C17 C16 121.5(3) . .
C18 C17 H17 119.3 . .
C16 C17 H17 119.3 . .
C17 C18 C19 120.0(3) . .
C17 C18 H18 120.0 . .
C19 C18 H18 120.0 . .
C18 C19 C20 119.2(3) . .
C18 C19 H19 120.4 . .
C20 C19 H19 120.4 . .
C19 C20 C15 122.7(3) . .
C19 C20 H20 118.6 . .
C15 C20 H20 118.6 . .
O5 C21 O5 0.0(2) 1 1
O5 C21 O5 0.0(2) 1 .
O5 C21 O5 0.0(2) 1 .
O5 C21 O4 124.5(3) 1 .
O5 C21 O4 124.5(3) 1 .
O5 C21 O4 124.5(3) . .
O5 C21 C16 118.4(2) 1 .
O5 C21 C16 118.4(2) 1 .
O5 C21 C16 118.4(2) . .
O4 C21 C16 117.1(3) . .
N1 C22 C23 122.6(4) . .
N1 C22 H22 118.7 . .
C23 C22 H22 118.7 . .
C24 C23 C22 119.3(4) . .
C24 C23 H23 120.4 . .
C22 C23 H23 120.4 . .
C23 C24 C25 120.5(4) . .
C23 C24 H24 119.7 . .
C25 C24 H24 119.7 . .
C24 C25 C33 117.1(4) . .
C24 C25 C26 123.8(4) . .
C33 C25 C26 119.1(4) . .
C27 C26 C25 121.1(4) . .
C27 C26 H26 119.4 . .
C25 C26 H26 119.4 . .
C26 C27 C28 122.1(4) . .
C26 C27 H27 119.0 . .
C28 C27 H27 119.0 . .
C29 C28 C32 117.5(3) . .
C29 C28 C27 124.2(3) . .
C32 C28 C27 118.3(4) . .
C30 C29 C28 120.5(3) . .
C30 C29 H29 119.7 . .
C28 C29 H29 119.7 . .
C29 C30 C31 118.9(3) . .
C29 C30 H30 120.5 . .
C31 C30 H30 120.5 . .
N2 C31 C30 123.0(3) . .
N2 C31 H31 118.5 . .
C30 C31 H31 118.5 . .
N2 C32 C28 121.6(3) . .
N2 C32 C33 118.6(3) . .
C28 C32 C33 119.8(3) . .
N1 C33 C25 121.9(3) . .
N1 C33 C32 118.6(3) . .
C25 C33 C32 119.5(3) . .
C22 N1 C33 118.5(3) . .
C22 N1 Cd1 126.5(2) . .
C33 N1 Cd1 114.6(2) . .
C31 N2 C32 118.4(2) . .
C31 N2 Cd1 126.0(2) . .
C32 N2 Cd1 115.62(19) . .
C1 O1 Cd1 125.8(2) . 2_765
C5 O3 C8 118.7(2) . .
C21 O4 Cd1 122.19(18) . .
C21 O4 Cd1 131.16(18) . 2_666
Cd1 O4 Cd1 103.87(7) . 2_666
O5 O5 O5 0(10) 1 1
O5 O5 C21 0(10) 1 .
O5 O5 C21 0(10) 1 .
Cd1 O1W H1B 91(3) . .
Cd1 O1W H1A 91(3) . .
H1B O1W H1A 107(4) . .

loop_
_geom_bond_atom_site_label_1
_geom_bond_atom_site_label_2
_geom_bond_distance
_geom_bond_site_symmetry_2
Cd1 O1 2.2133(18) 2_765
Cd1 N2 2.316(2) .
Cd1 O4 2.3190(19) .
Cd1 N1 2.334(2) .
Cd1 O4 2.338(2) 2_666
Cd1 O1W 2.403(2) .
C1 O2 1.247(4) .
C1 O1 1.267(3) .
C1 C2 1.503(4) .
C2 C7 1.374(4) .
C2 C3 1.380(4) .
C3 C4 1.370(4) .
C3 H3 0.9300 .
C4 C5 1.377(4) .
C4 H4 0.9300 .
C5 O3 1.364(3) .
C5 C6 1.383(4) .
C6 C7 1.382(4) .
C6 H6 0.9300 .
C7 H7 0.9300 .
C8 O3 1.415(4) .
C8 C9 1.493(4) .
C8 H8A 0.9700 .
C8 H8B 0.9700 .
C9 C14 1.374(5) .
C9 C10 1.386(4) .
C10 C11 1.381(4) .
C10 H10 0.9300 .
C11 C12 1.385(4) .
C11 H11 0.9300 .
C12 C13 1.398(4) .
C12 C15 1.486(4) .
C13 C14 1.385(4) .
C13 H13 0.9300 .
C14 H14 0.9300 .
C15 C20 1.396(4) .
C15 C16 1.417(4) .
C16 C17 1.388(4) .
C16 C21 1.500(4) .
C17 C18 1.373(4) .
C17 H17 0.9300 .
C18 C19 1.375(5) .
C18 H18 0.9300 .
C19 C20 1.378(4) .
C19 H19 0.9300 .
C20 H20 0.9300 .
C21 O5 1.226(3) 1
C21 O5 1.226(3) 1
C21 O5 1.226(3) .
C21 O4 1.283(3) .
C22 N1 1.323(4) .
C22 C23 1.387(5) .
C22 H22 0.9300 .
C23 C24 1.352(5) .
C23 H23 0.9300 .
C24 C25 1.392(6) .
C24 H24 0.9300 .
C25 C33 1.407(4) .
C25 C26 1.430(6) .
C26 C27 1.330(6) .
C26 H26 0.9300 .
C27 C28 1.431(5) .
C27 H27 0.9300 .
C28 C29 1.387(5) .
C28 C32 1.412(4) .
C29 C30 1.346(5) .
C29 H29 0.9300 .
C30 C31 1.386(4) .
C30 H30 0.9300 .
C31 N2 1.325(4) .
C31 H31 0.9300 .
C32 N2 1.352(4) .
C32 C33 1.435(4) .
C33 N1 1.362(4) .
O1 Cd1 2.2133(18) 2_765
O4 Cd1 2.338(2) 2_666
O5 O5 0.000(7) 1
O5 O5 0.000(7) 1
O1W H1B 0.87(4) .
O1W H1A 0.84(4) .

loop_
_geom_hbond_atom_site_label_D
_geom_hbond_atom_site_label_H
_geom_hbond_atom_site_label_A
_geom_hbond_distance_DH
_geom_hbond_distance_HA
_geom_hbond_distance_DA
_geom_hbond_angle_DHA
_geom_hbond_site_symmetry_A
O1W H1A O5 0.84(4) 1.87(4) 2.688(3) 164(4) 1
O1W H1B O2 0.87(4) 1.81(4) 2.662(3) 168(4) 2_765
C11 H11 O5 0.93 2.55 3.345(3) 143.4 1
C24 H24 O2 0.93 2.39 3.258(5) 155.6 1_446
C31 H31 O1 0.93 2.54 3.344(4) 144.3 1_456

loop_
_geom_torsion_atom_site_label_1
_geom_torsion_atom_site_label_2
_geom_torsion_atom_site_label_3
_geom_torsion_atom_site_label_4
_geom_torsion
_geom_torsion_site_symmetry_1
_geom_torsion_site_symmetry_4
O2 C1 C2 C7 172.6(3) . .
O1 C1 C2 C7 -6.8(4) . .
O2 C1 C2 C3 -5.8(4) . .
O1 C1 C2 C3 174.8(3) . .
C7 C2 C3 C4 -0.7(5) . .
C1 C2 C3 C4 177.8(3) . .
C2 C3 C4 C5 0.0(5) . .
C3 C4 C5 O3 -178.8(3) . .
C3 C4 C5 C6 1.1(5) . .
O3 C5 C6 C7 178.3(3) . .
C4 C5 C6 C7 -1.6(5) . .
C3 C2 C7 C6 0.2(5) . .
C1 C2 C7 C6 -178.2(3) . .
C5 C6 C7 C2 1.0(6) . .
O3 C8 C9 C14 70.8(4) . .
O3 C8 C9 C10 -108.6(3) . .
C14 C9 C10 C11 1.4(4) . .
C8 C9 C10 C11 -179.3(3) . .
C9 C10 C11 C12 -2.3(5) . .
C10 C11 C12 C13 1.8(4) . .
C10 C11 C12 C15 180.0(3) . .
C11 C12 C13 C14 -0.6(4) . .
C15 C12 C13 C14 -178.8(3) . .
C10 C9 C14 C13 -0.2(5) . .
C8 C9 C14 C13 -179.5(3) . .
C12 C13 C14 C9 -0.2(5) . .
C11 C12 C15 C20 -144.9(3) . .
C13 C12 C15 C20 33.2(4) . .
C11 C12 C15 C16 33.3(4) . .
C13 C12 C15 C16 -148.6(3) . .
C20 C15 C16 C17 2.4(4) . .
C12 C15 C16 C17 -175.8(3) . .
C20 C15 C16 C21 -179.2(3) . .
C12 C15 C16 C21 2.5(4) . .
C15 C16 C17 C18 -3.1(5) . .
C21 C16 C17 C18 178.4(3) . .
C16 C17 C18 C19 1.3(5) . .
C17 C18 C19 C20 1.2(5) . .
C18 C19 C20 C15 -1.8(5) . .
C16 C15 C20 C19 0.0(4) . .
C12 C15 C20 C19 178.3(3) . .
C17 C16 C21 O5 73.7(3) . 1
C15 C16 C21 O5 -104.8(3) . 1
C17 C16 C21 O5 73.7(3) . 1
C15 C16 C21 O5 -104.8(3) . 1
C17 C16 C21 O5 73.7(3) . .
C15 C16 C21 O5 -104.8(3) . .
C17 C16 C21 O4 -104.3(3) . .
C15 C16 C21 O4 77.2(3) . .
N1 C22 C23 C24 -0.1(6) . .
C22 C23 C24 C25 -1.1(6) . .
C23 C24 C25 C33 2.3(5) . .
C23 C24 C25 C26 -177.6(4) . .
C24 C25 C26 C27 178.9(4) . .
C33 C25 C26 C27 -1.0(6) . .
C25 C26 C27 C28 1.7(6) . .
C26 C27 C28 C29 -179.3(4) . .
C26 C27 C28 C32 -1.0(6) . .
C32 C28 C29 C30 -0.1(5) . .
C27 C28 C29 C30 178.2(4) . .
C28 C29 C30 C31 1.5(5) . .
C29 C30 C31 N2 -1.5(5) . .
C29 C28 C32 N2 -1.3(5) . .
C27 C28 C32 N2 -179.8(3) . .
C29 C28 C32 C33 177.9(3) . .
C27 C28 C32 C33 -0.5(5) . .
C24 C25 C33 N1 -2.6(5) . .
C26 C25 C33 N1 177.3(3) . .
C24 C25 C33 C32 179.6(3) . .
C26 C25 C33 C32 -0.5(5) . .
N2 C32 C33 N1 2.6(4) . .
C28 C32 C33 N1 -176.7(3) . .
N2 C32 C33 C25 -179.5(3) . .
C28 C32 C33 C25 1.3(4) . .
C23 C22 N1 C33 -0.1(5) . .
C23 C22 N1 Cd1 -172.1(3) . .
C25 C33 N1 C22 1.5(4) . .
C32 C33 N1 C22 179.4(3) . .
C25 C33 N1 Cd1 174.4(2) . .
C32 C33 N1 Cd1 -7.7(3) . .
O1 Cd1 N1 C22 -4.8(3) 2_765 .
N2 Cd1 N1 C22 179.3(3) . .
O4 Cd1 N1 C22 156.7(3) . .
O4 Cd1 N1 C22 -95.3(3) 2_666 .
O1W Cd1 N1 C22 85.7(3) . .
O1 Cd1 N1 C33 -177.1(2) 2_765 .
N2 Cd1 N1 C33 6.99(19) . .
O4 Cd1 N1 C33 -15.5(4) . .
O4 Cd1 N1 C33 92.4(2) 2_666 .
O1W Cd1 N1 C33 -86.6(2) . .
C30 C31 N2 C32 0.1(5) . .
C30 C31 N2 Cd1 177.9(2) . .
C28 C32 N2 C31 1.3(4) . .
C33 C32 N2 C31 -177.9(3) . .
C28 C32 N2 Cd1 -176.7(2) . .
C33 C32 N2 Cd1 4.0(3) . .
O1 Cd1 N2 C31 161.3(3) 2_765 .
O4 Cd1 N2 C31 -9.4(2) . .
N1 Cd1 N2 C31 176.4(3) . .
O4 Cd1 N2 C31 66.8(2) 2_666 .
O1W Cd1 N2 C31 -100.6(2) . .
O1 Cd1 N2 C32 -20.9(4) 2_765 .
O4 Cd1 N2 C32 168.4(2) . .
N1 Cd1 N2 C32 -5.8(2) . .
O4 Cd1 N2 C32 -115.4(2) 2_666 .
O1W Cd1 N2 C32 77.3(2) . .
O2 C1 O1 Cd1 -1.4(4) . 2_765
C2 C1 O1 Cd1 177.95(18) . 2_765
C4 C5 O3 C8 179.8(3) . .
C6 C5 O3 C8 -0.1(5) . .
C9 C8 O3 C5 -171.5(3) . .
O5 C21 O4 Cd1 1.0(3) 1 .
O5 C21 O4 Cd1 1.0(3) 1 .
O5 C21 O4 Cd1 1.0(3) . .
C16 C21 O4 Cd1 178.88(15) . .
O5 C21 O4 Cd1 -156.9(2) 1 2_666
O5 C21 O4 Cd1 -156.9(2) 1 2_666
O5 C21 O4 Cd1 -156.9(2) . 2_666
C16 C21 O4 Cd1 21.0(3) . 2_666
O1 Cd1 O4 C21 110.34(19) 2_765 .
N2 Cd1 O4 C21 -72.23(19) . .
N1 Cd1 O4 C21 -50.8(4) . .
O4 Cd1 O4 C21 -163.0(2) 2_666 .
O1W Cd1 O4 C21 19.35(19) . .
O1 Cd1 O4 Cd1 -86.63(8) 2_765 2_666
N2 Cd1 O4 Cd1 90.80(8) . 2_666
N1 Cd1 O4 Cd1 112.2(3) . 2_666
O4 Cd1 O4 Cd1 0.0 2_666 2_666
O1W Cd1 O4 Cd1 -177.62(8) . 2_666
O5 C21 O5 O5 0.00(10) 1 1
O4 C21 O5 O5 0.00(15) . 1
C16 C21 O5 O5 0.00(9) . 1
O5 C21 O5 O5 0.00(10) 1 1
O4 C21 O5 O5 0.00(15) . 1
C16 C21 O5 O5 0.00(9) . 1
